data_4301465
loop_
_publ_author_name
'Jason L. Dutton'
'Paul J. Ragogna'

_publ_contact_author_address
;1151 Richmond Street 
London Ontario
N6A 5B7
;
_publ_contact_author_email pragogna@uwo.ca
_publ_contact_author_name 'Paul J. Ragogna'
_publ_section_title
;
Donor-Acceptor Chemistry at Heavy Chalcogen Centers
;
_journal_name_full 'Inorganic Chemistry'
_journal_page_first 1722
_journal_page_last 1730
_journal_paper_doi 10.1021/ic801883e
_journal_volume 48
_journal_year 2009
_chemical_formula_moiety 'C24 H26 N2 P Se, Cl4 Ga'
_chemical_formula_sum 'C24 H26 Cl4 Ga N2 P Se'
_chemical_formula_weight 663.92
_chemical_name_systematic
; 
 ? 
;
_space_group_IT_number 14
_symmetry_cell_setting monoclinic
_symmetry_space_group_name_Hall '-P 2yn'
_symmetry_space_group_name_H-M 'P 1 21/n 1'
_atom_sites_solution_hydrogens geom
_atom_sites_solution_primary direct
_atom_sites_solution_secondary difmap
_audit_creation_method SHELXL-97
_cell_angle_alpha 90.00
_cell_angle_beta 94.38(3)
_cell_angle_gamma 90.00
_cell_formula_units_Z 4
_cell_length_a 11.879(2)
_cell_length_b 11.763(2)
_cell_length_c 20.177(4)
_cell_measurement_reflns_used 19244
_cell_measurement_temperature 150(2)
_cell_measurement_theta_max 27.48
_cell_measurement_theta_min 2.04
_cell_volume 2811.2(9)
_computing_cell_refinement 'DENZO-SMN (Otwinowski & Minor, 1997)'
_computing_data_collection 'COLLECT (Nonius, 1997-2001)'
_computing_data_reduction DENZO-SMN
_computing_molecular_graphics 'SHELXTL/PC (Sheldrick, 2001)'
_computing_publication_material SHELXTL/PC
_computing_structure_refinement 'SHELXL-97 (Sheldrick, 1997)'
_computing_structure_solution 'SHELXS-97 (Sheldrick, 1990)'
_diffrn_ambient_temperature 150(2)
_diffrn_measured_fraction_theta_full .997
_diffrn_measured_fraction_theta_max .997
_diffrn_measurement_device_type 'Nonius Kappa-CCD'
_diffrn_measurement_method '\f scans, and \w scans'
_diffrn_radiation_monochromator graphite
_diffrn_radiation_source 'fine-focus sealed tube'
_diffrn_radiation_type MoK\a
_diffrn_radiation_wavelength 0.71073
_diffrn_reflns_av_R_equivalents 0.0485
_diffrn_reflns_av_sigmaI/netI 0.0524
_diffrn_reflns_limit_h_max 15
_diffrn_reflns_limit_h_min -15
_diffrn_reflns_limit_k_max 15
_diffrn_reflns_limit_k_min -15
_diffrn_reflns_limit_l_max 24
_diffrn_reflns_limit_l_min -26
_diffrn_reflns_number 17100
_diffrn_reflns_theta_full 27.56
_diffrn_reflns_theta_max 27.56
_diffrn_reflns_theta_min 2.06
_exptl_absorpt_coefficient_mu 2.727
_exptl_absorpt_correction_T_max 0.7721
_exptl_absorpt_correction_T_min 0.4951
_exptl_absorpt_correction_type multi-scan
_exptl_absorpt_process_details 'DENZO-SMN (Otwinowski & Minor, 1997)'
_exptl_crystal_colour colorless
_exptl_crystal_density_diffrn 1.569
_exptl_crystal_density_method 'not measured'
_exptl_crystal_description block
_exptl_crystal_F_000 1328
_exptl_crystal_size_max 0.30
_exptl_crystal_size_mid 0.25
_exptl_crystal_size_min 0.10
_refine_diff_density_max .554
_refine_diff_density_min -.744
_refine_diff_density_rms .098
_refine_ls_extinction_method none
_refine_ls_goodness_of_fit_ref 1.072
_refine_ls_hydrogen_treatment constr
_refine_ls_matrix_type full
_refine_ls_number_parameters 301
_refine_ls_number_reflns 6483
_refine_ls_number_restraints 0
_refine_ls_restrained_S_all 1.072
_refine_ls_R_factor_all 0.0679
_refine_ls_R_factor_gt 0.0408
_refine_ls_shift/su_max 0.001
_refine_ls_shift/su_mean 0.000
_refine_ls_structure_factor_coef Fsqd
_refine_ls_weighting_details 'calc w=1/[\s^2^(Fo^2^)+(0.0540P)^2^+0.0000P] where P=(Fo^2^+2Fc^2^)/3'
_refine_ls_weighting_scheme calc
_refine_ls_wR_factor_gt 0.0967
_refine_ls_wR_factor_ref 0.1077
_reflns_number_gt 4659
_reflns_number_total 6483
_reflns_threshold_expression >2sigma(I)
_cod_data_source_file ic801883e_si_001_2.cif
_cod_data_source_block 4PPh3
_cod_original_cell_volume 2811.1(10)
_cod_original_sg_symbol_H-M 'P 21/n'
_cod_database_code 4301465

loop_
_symmetry_equiv_pos_as_xyz
'x, y, z'
'-x+1/2, y+1/2, -z+1/2'
'-x, -y, -z'
'x-1/2, -y-1/2, z-1/2'

loop_
_atom_site_label
_atom_site_type_symbol
_atom_site_fract_x
_atom_site_fract_y
_atom_site_fract_z
_atom_site_U_iso_or_equiv
_atom_site_adp_type
_atom_site_occupancy
_atom_site_symmetry_multiplicity
_atom_site_calc_flag
_atom_site_refinement_flags
_atom_site_disorder_assembly
_atom_site_disorder_group
Se1 Se 0.24762(3) 0.96388(3) 0.029014(15) 0.02871(10) Uani 1 1 d . . .
Ga1 Ga 0.41036(3) 1.40760(3) -0.127350(16) 0.03064(11) Uani 1 1 d . . .
P1 P 0.16141(7) 1.02369(7) 0.12271(4) 0.02619(18) Uani 1 1 d . . .
Cl4 Cl 0.43906(7) 1.30169(7) -0.21267(4) 0.0377(2) Uani 1 1 d . . .
Cl3 Cl 0.55536(8) 1.51876(7) -0.10875(5) 0.0445(2) Uani 1 1 d . . .
Cl1 Cl 0.38804(8) 1.30124(8) -0.04171(4) 0.0431(2) Uani 1 1 d . . .
Cl2 Cl 0.25778(8) 1.50955(8) -0.14539(5) 0.0510(3) Uani 1 1 d . . .
C1 C 0.3091(3) 0.7435(3) 0.03850(15) 0.0334(7) Uani 1 1 d . . .
H1A H 0.3158 0.6701 0.0579 0.040 Uiso 1 1 calc R . .
N2 N 0.3409(2) 0.8616(2) -0.04975(12) 0.0271(6) Uani 1 1 d . . .
N1 N 0.2593(2) 0.8219(2) 0.06990(13) 0.0323(6) Uani 1 1 d . . .
C36 C 0.3357(3) 0.9544(3) 0.21283(16) 0.0325(7) Uani 1 1 d . . .
H36A H 0.3384 0.8879 0.1862 0.039 Uiso 1 1 calc R . .
C15 C -0.0745(3) 0.8604(3) 0.22127(16) 0.0364(8) Uani 1 1 d . . .
H15A H -0.0961 0.8565 0.2656 0.044 Uiso 1 1 calc R . .
C12 C -0.0128(3) 0.8705(3) 0.09229(16) 0.0353(8) Uani 1 1 d . . .
H12A H 0.0082 0.8739 0.0478 0.042 Uiso 1 1 calc R . .
C34 C 0.4065(3) 1.0636(3) 0.30674(17) 0.0395(8) Uani 1 1 d . . .
H34A H 0.4591 1.0726 0.3443 0.047 Uiso 1 1 calc R . .
C31 C 0.2567(3) 1.0395(3) 0.19585(15) 0.0267(7) Uani 1 1 d . . .
C3 C 0.3862(3) 0.8986(3) -0.11329(15) 0.0294(7) Uani 1 1 d . . .
C21 C 0.1049(3) 1.1615(3) 0.10011(14) 0.0277(7) Uani 1 1 d . . .
C32 C 0.2527(3) 1.1365(3) 0.23572(15) 0.0343(8) Uani 1 1 d . . .
H32A H 0.1988 1.1944 0.2247 0.041 Uiso 1 1 calc R . .
C2 C 0.3559(3) 0.7621(3) -0.02576(15) 0.0320(7) Uani 1 1 d . . .
H2A H 0.3944 0.7043 -0.0479 0.038 Uiso 1 1 calc R . .
C11 C 0.0482(3) 0.9321(3) 0.14218(15) 0.0281(7) Uani 1 1 d . . .
C26 C 0.1762(3) 1.2447(3) 0.07784(16) 0.0380(8) Uani 1 1 d . . .
H26A H 0.2542 1.2289 0.0755 0.046 Uiso 1 1 calc R . .
C35 C 0.4098(3) 0.9671(3) 0.26846(17) 0.0390(8) Uani 1 1 d . . .
H35A H 0.4632 0.9091 0.2803 0.047 Uiso 1 1 calc R . .
C16 C 0.0169(3) 0.9262(3) 0.20708(15) 0.0308(7) Uani 1 1 d . . .
H16A H 0.0581 0.9672 0.2415 0.037 Uiso 1 1 calc R . .
C4 C 0.4116(3) 1.0239(3) -0.10517(19) 0.0438(9) Uani 1 1 d . . .
H4A H 0.3424 1.0646 -0.0960 0.066 Uiso 1 1 calc R . .
H4B H 0.4400 1.0535 -0.1461 0.066 Uiso 1 1 calc R . .
H4C H 0.4688 1.0350 -0.0681 0.066 Uiso 1 1 calc R . .
C33 C 0.3279(3) 1.1475(3) 0.29126(16) 0.0390(8) Uani 1 1 d . . .
H33A H 0.3252 1.2129 0.3187 0.047 Uiso 1 1 calc R . .
C22 C -0.0093(3) 1.1849(3) 0.10212(16) 0.0324(7) Uani 1 1 d . . .
H22A H -0.0589 1.1281 0.1165 0.039 Uiso 1 1 calc R . .
C14 C -0.1344(3) 0.8005(3) 0.17203(17) 0.0395(8) Uani 1 1 d . . .
H14A H -0.1975 0.7560 0.1823 0.047 Uiso 1 1 calc R . .
C13 C -0.1033(3) 0.8047(3) 0.10747(18) 0.0420(9) Uani 1 1 d . . .
H13A H -0.1442 0.7622 0.0736 0.050 Uiso 1 1 calc R . .
C24 C 0.0202(3) 1.3719(3) 0.06146(16) 0.0401(9) Uani 1 1 d . . .
H24A H -0.0095 1.4439 0.0478 0.048 Uiso 1 1 calc R . .
C23 C -0.0508(3) 1.2899(3) 0.08350(17) 0.0400(9) Uani 1 1 d . . .
H23A H -0.1288 1.3061 0.0858 0.048 Uiso 1 1 calc R . .
C5 C 0.4924(3) 0.8336(3) -0.12734(18) 0.0397(8) Uani 1 1 d . . .
H5A H 0.5492 0.8427 -0.0899 0.060 Uiso 1 1 calc R . .
H5B H 0.5221 0.8633 -0.1679 0.060 Uiso 1 1 calc R . .
H5C H 0.4742 0.7528 -0.1333 0.060 Uiso 1 1 calc R . .
C6 C 0.2935(3) 0.8792(4) -0.16863(16) 0.0475(10) Uani 1 1 d . . .
H6A H 0.2729 0.7985 -0.1702 0.071 Uiso 1 1 calc R . .
H6B H 0.3209 0.9018 -0.2113 0.071 Uiso 1 1 calc R . .
H6C H 0.2272 0.9247 -0.1600 0.071 Uiso 1 1 calc R . .
C25 C 0.1337(3) 1.3504(3) 0.05914(17) 0.0434(9) Uani 1 1 d . . .
H25A H 0.1826 1.4078 0.0448 0.052 Uiso 1 1 calc R . .

loop_
_atom_site_aniso_label
_atom_site_aniso_U_11
_atom_site_aniso_U_22
_atom_site_aniso_U_33
_atom_site_aniso_U_23
_atom_site_aniso_U_13
_atom_site_aniso_U_12
Se1 0.02909(19) 0.03021(19) 0.02692(18) 0.00189(13) 0.00273(13) 0.00207(13)
Ga1 0.0325(2) 0.0277(2) 0.0313(2) -0.00344(15) -0.00045(15) 0.00201(15)
P1 0.0248(4) 0.0290(4) 0.0251(4) -0.0005(3) 0.0036(3) 0.0018(3)
Cl4 0.0447(5) 0.0354(4) 0.0335(4) -0.0056(3) 0.0061(4) 0.0014(4)
Cl3 0.0447(5) 0.0326(5) 0.0539(6) -0.0007(4) -0.0103(4) -0.0073(4)
Cl1 0.0496(6) 0.0481(5) 0.0312(5) 0.0021(4) 0.0013(4) -0.0071(4)
Cl2 0.0404(5) 0.0478(5) 0.0641(6) -0.0039(5) 0.0003(5) 0.0161(4)
C1 0.0370(19) 0.0320(18) 0.0314(18) 0.0026(14) 0.0046(14) 0.0038(15)
N2 0.0241(14) 0.0315(14) 0.0260(13) -0.0023(11) 0.0045(11) -0.0001(11)
N1 0.0341(16) 0.0337(15) 0.0291(15) 0.0051(12) 0.0020(12) 0.0026(12)
C36 0.040(2) 0.0281(17) 0.0296(17) 0.0006(14) 0.0019(14) 0.0011(15)
C15 0.039(2) 0.0405(19) 0.0307(18) 0.0022(15) 0.0105(15) -0.0034(16)
C12 0.0333(19) 0.044(2) 0.0284(17) -0.0001(15) -0.0016(14) 0.0019(16)
C34 0.044(2) 0.040(2) 0.0333(19) 0.0019(15) -0.0072(15) -0.0046(17)
C31 0.0226(16) 0.0306(17) 0.0276(16) 0.0007(13) 0.0056(13) -0.0034(13)
C3 0.0270(17) 0.0316(17) 0.0299(17) 0.0025(13) 0.0037(13) 0.0007(14)
C21 0.0295(18) 0.0329(17) 0.0210(15) -0.0032(13) 0.0050(13) 0.0020(14)
C32 0.0351(19) 0.0321(18) 0.0354(19) -0.0018(15) 0.0017(15) 0.0042(15)
C2 0.0313(18) 0.0308(18) 0.0341(18) -0.0002(14) 0.0035(14) 0.0042(14)
C11 0.0249(17) 0.0280(16) 0.0314(17) -0.0001(13) 0.0030(13) 0.0026(13)
C26 0.0352(19) 0.0383(19) 0.041(2) 0.0050(16) 0.0079(15) 0.0017(16)
C35 0.042(2) 0.038(2) 0.0362(19) 0.0059(16) -0.0060(16) 0.0041(16)
C16 0.0338(19) 0.0288(16) 0.0298(17) -0.0025(13) 0.0025(14) -0.0033(14)
C4 0.048(2) 0.0334(19) 0.052(2) 0.0029(17) 0.0147(18) 0.0010(17)
C33 0.051(2) 0.0344(19) 0.0315(18) -0.0063(15) 0.0010(16) -0.0054(17)
C22 0.0271(18) 0.0333(18) 0.0371(19) 0.0011(14) 0.0034(14) 0.0021(14)
C14 0.0324(19) 0.040(2) 0.047(2) 0.0064(16) 0.0072(16) -0.0054(16)
C13 0.032(2) 0.049(2) 0.044(2) -0.0089(17) -0.0035(16) -0.0085(17)
C24 0.055(2) 0.0314(18) 0.0334(19) 0.0021(15) -0.0016(16) 0.0125(17)
C23 0.034(2) 0.042(2) 0.043(2) -0.0013(16) -0.0003(16) 0.0105(16)
C5 0.038(2) 0.038(2) 0.044(2) 0.0042(16) 0.0131(16) 0.0044(16)
C6 0.037(2) 0.073(3) 0.0322(19) 0.0063(18) 0.0002(16) -0.001(2)
C25 0.049(2) 0.036(2) 0.046(2) 0.0068(16) 0.0122(18) -0.0025(17)

loop_
_atom_type_symbol
_atom_type_description
_atom_type_scat_dispersion_real
_atom_type_scat_dispersion_imag
_atom_type_scat_source
C C .0033 .0016 'International Tables Vol C Tables 4.2.6.8 and 6.1.1.4'
H H .0000 .0000 'International Tables Vol C Tables 4.2.6.8 and 6.1.1.4'
N N .0061 .0033 'International Tables Vol C Tables 4.2.6.8 and 6.1.1.4'
P P .1023 .0942 'International Tables Vol C Tables 4.2.6.8 and 6.1.1.4'
Cl Cl .1484 .1585 'International Tables Vol C Tables 4.2.6.8 and 6.1.1.4'
Ga Ga .2307 1.6083 'International Tables Vol C Tables 4.2.6.8 and 6.1.1.4'
Se Se -.0929 2.2259 'International Tables Vol C Tables 4.2.6.8 and 6.1.1.4'

loop_
_geom_angle_atom_site_label_1
_geom_angle_atom_site_label_2
_geom_angle_atom_site_label_3
_geom_angle
_geom_angle_site_symmetry_1
_geom_angle_site_symmetry_3
_geom_angle_publ_flag
N1 Se1 P1 86.20(8) . . ?
N1 Se1 N2 79.43(10) . . ?
P1 Se1 N2 165.57(7) . . ?
Cl1 Ga1 Cl3 110.71(4) . . ?
Cl1 Ga1 Cl4 109.70(4) . . ?
Cl3 Ga1 Cl4 108.16(4) . . ?
Cl1 Ga1 Cl2 107.46(5) . . ?
Cl3 Ga1 Cl2 109.62(4) . . ?
Cl4 Ga1 Cl2 111.21(4) . . ?
C11 P1 C21 109.03(14) . . ?
C11 P1 C31 108.55(14) . . ?
C21 P1 C31 108.29(14) . . ?
C11 P1 Se1 112.39(11) . . ?
C21 P1 Se1 104.19(10) . . ?
C31 P1 Se1 114.16(10) . . ?
N1 C1 C2 123.2(3) . . ?
N1 C1 H1A 118.4 . . ?
C2 C1 H1A 118.4 . . ?
C2 N2 C3 123.0(3) . . ?
C2 N2 Se1 105.9(2) . . ?
C3 N2 Se1 130.87(19) . . ?
C1 N1 Se1 116.4(2) . . ?
C35 C36 C31 119.7(3) . . ?
C35 C36 H36A 120.1 . . ?
C31 C36 H36A 120.1 . . ?
C14 C15 C16 120.7(3) . . ?
C14 C15 H15A 119.7 . . ?
C16 C15 H15A 119.7 . . ?
C13 C12 C11 120.1(3) . . ?
C13 C12 H12A 119.9 . . ?
C11 C12 H12A 119.9 . . ?
C35 C34 C33 120.7(3) . . ?
C35 C34 H34A 119.6 . . ?
C33 C34 H34A 119.6 . . ?
C36 C31 C32 119.7(3) . . ?
C36 C31 P1 119.7(2) . . ?
C32 C31 P1 120.6(2) . . ?
N2 C3 C4 105.8(3) . . ?
N2 C3 C5 111.9(3) . . ?
C4 C3 C5 110.5(3) . . ?
N2 C3 C6 107.3(3) . . ?
C4 C3 C6 110.6(3) . . ?
C5 C3 C6 110.6(3) . . ?
C22 C21 C26 119.3(3) . . ?
C22 C21 P1 121.2(2) . . ?
C26 C21 P1 119.4(2) . . ?
C33 C32 C31 119.6(3) . . ?
C33 C32 H32A 120.2 . . ?
C31 C32 H32A 120.2 . . ?
N2 C2 C1 114.9(3) . . ?
N2 C2 H2A 122.5 . . ?
C1 C2 H2A 122.5 . . ?
C16 C11 C12 119.4(3) . . ?
C16 C11 P1 119.8(2) . . ?
C12 C11 P1 120.7(2) . . ?
C25 C26 C21 120.2(3) . . ?
C25 C26 H26A 119.9 . . ?
C21 C26 H26A 119.9 . . ?
C34 C35 C36 120.2(3) . . ?
C34 C35 H35A 119.9 . . ?
C36 C35 H35A 119.9 . . ?
C15 C16 C11 119.7(3) . . ?
C15 C16 H16A 120.2 . . ?
C11 C16 H16A 120.2 . . ?
C3 C4 H4A 109.5 . . ?
C3 C4 H4B 109.5 . . ?
H4A C4 H4B 109.5 . . ?
C3 C4 H4C 109.5 . . ?
H4A C4 H4C 109.5 . . ?
H4B C4 H4C 109.5 . . ?
C34 C33 C32 120.1(3) . . ?
C34 C33 H33A 120.0 . . ?
C32 C33 H33A 120.0 . . ?
C23 C22 C21 120.2(3) . . ?
C23 C22 H22A 119.9 . . ?
C21 C22 H22A 119.9 . . ?
C15 C14 C13 120.2(3) . . ?
C15 C14 H14A 119.9 . . ?
C13 C14 H14A 119.9 . . ?
C12 C13 C14 119.9(3) . . ?
C12 C13 H13A 120.0 . . ?
C14 C13 H13A 120.0 . . ?
C25 C24 C23 120.5(3) . . ?
C25 C24 H24A 119.7 . . ?
C23 C24 H24A 119.7 . . ?
C22 C23 C24 120.2(3) . . ?
C22 C23 H23A 119.9 . . ?
C24 C23 H23A 119.9 . . ?
C3 C5 H5A 109.5 . . ?
C3 C5 H5B 109.5 . . ?
H5A C5 H5B 109.5 . . ?
C3 C5 H5C 109.5 . . ?
H5A C5 H5C 109.5 . . ?
H5B C5 H5C 109.5 . . ?
C3 C6 H6A 109.5 . . ?
C3 C6 H6B 109.5 . . ?
H6A C6 H6B 109.5 . . ?
C3 C6 H6C 109.5 . . ?
H6A C6 H6C 109.5 . . ?
H6B C6 H6C 109.5 . . ?
C24 C25 C26 119.6(3) . . ?
C24 C25 H25A 120.2 . . ?
C26 C25 H25A 120.2 . . ?

loop_
_geom_bond_atom_site_label_1
_geom_bond_atom_site_label_2
_geom_bond_distance
_geom_bond_site_symmetry_2
_geom_bond_publ_flag
Se1 N1 1.863(3) . ?
Se1 P1 2.3266(10) . ?
Se1 N2 2.339(2) . ?
Ga1 Cl1 2.1659(10) . ?
Ga1 Cl3 2.1723(10) . ?
Ga1 Cl4 2.1729(9) . ?
Ga1 Cl2 2.1806(10) . ?
P1 C11 1.789(3) . ?
P1 C21 1.799(3) . ?
P1 C31 1.800(3) . ?
C1 N1 1.287(4) . ?
C1 C2 1.466(4) . ?
C1 H1A 0.9500 . ?
N2 C2 1.274(4) . ?
N2 C3 1.492(4) . ?
C36 C35 1.381(5) . ?
C36 C31 1.397(4) . ?
C36 H36A 0.9500 . ?
C15 C14 1.372(5) . ?
C15 C16 1.381(4) . ?
C15 H15A 0.9500 . ?
C12 C13 1.378(5) . ?
C12 C11 1.397(4) . ?
C12 H12A 0.9500 . ?
C34 C35 1.375(5) . ?
C34 C33 1.378(5) . ?
C34 H34A 0.9500 . ?
C31 C32 1.399(4) . ?
C3 C4 1.511(5) . ?
C3 C5 1.519(4) . ?
C3 C6 1.525(5) . ?
C21 C22 1.388(4) . ?
C21 C26 1.391(4) . ?
C32 C33 1.385(5) . ?
C32 H32A 0.9500 . ?
C2 H2A 0.9500 . ?
C11 C16 1.390(4) . ?
C26 C25 1.384(5) . ?
C26 H26A 0.9500 . ?
C35 H35A 0.9500 . ?
C16 H16A 0.9500 . ?
C4 H4A 0.9800 . ?
C4 H4B 0.9800 . ?
C4 H4C 0.9800 . ?
C33 H33A 0.9500 . ?
C22 C23 1.371(5) . ?
C22 H22A 0.9500 . ?
C14 C13 1.382(5) . ?
C14 H14A 0.9500 . ?
C13 H13A 0.9500 . ?
C24 C25 1.376(5) . ?
C24 C23 1.377(5) . ?
C24 H24A 0.9500 . ?
C23 H23A 0.9500 . ?
C5 H5A 0.9800 . ?
C5 H5B 0.9800 . ?
C5 H5C 0.9800 . ?
C6 H6A 0.9800 . ?
C6 H6B 0.9800 . ?
C6 H6C 0.9800 . ?
C25 H25A 0.9500 . ?

loop_
_geom_torsion_atom_site_label_1
_geom_torsion_atom_site_label_2
_geom_torsion_atom_site_label_3
_geom_torsion_atom_site_label_4
_geom_torsion
_geom_torsion_site_symmetry_1
_geom_torsion_site_symmetry_2
_geom_torsion_site_symmetry_3
_geom_torsion_site_symmetry_4
_geom_torsion_publ_flag
N1 Se1 P1 C11 -51.06(14) . . . . ?
N2 Se1 P1 C11 -56.7(3) . . . . ?
N1 Se1 P1 C21 -168.96(14) . . . . ?
N2 Se1 P1 C21 -174.6(3) . . . . ?
N1 Se1 P1 C31 73.12(14) . . . . ?
N2 Se1 P1 C31 67.5(3) . . . . ?
N1 Se1 N2 C2 -1.5(2) . . . . ?
P1 Se1 N2 C2 4.3(4) . . . . ?
N1 Se1 N2 C3 -176.5(3) . . . . ?
P1 Se1 N2 C3 -170.8(2) . . . . ?
C2 C1 N1 Se1 0.5(4) . . . . ?
P1 Se1 N1 C1 -178.1(3) . . . . ?
N2 Se1 N1 C1 0.5(2) . . . . ?
C35 C36 C31 C32 -0.6(5) . . . . ?
C35 C36 C31 P1 179.1(3) . . . . ?
C11 P1 C31 C36 80.1(3) . . . . ?
C21 P1 C31 C36 -161.7(2) . . . . ?
Se1 P1 C31 C36 -46.1(3) . . . . ?
C11 P1 C31 C32 -100.2(3) . . . . ?
C21 P1 C31 C32 18.1(3) . . . . ?
Se1 P1 C31 C32 133.6(2) . . . . ?
C2 N2 C3 C4 -148.2(3) . . . . ?
Se1 N2 C3 C4 26.1(4) . . . . ?
C2 N2 C3 C5 -27.9(4) . . . . ?
Se1 N2 C3 C5 146.5(2) . . . . ?
C2 N2 C3 C6 93.6(4) . . . . ?
Se1 N2 C3 C6 -92.1(3) . . . . ?
C11 P1 C21 C22 2.6(3) . . . . ?
C31 P1 C21 C22 -115.4(3) . . . . ?
Se1 P1 C21 C22 122.8(2) . . . . ?
C11 P1 C21 C26 -175.0(3) . . . . ?
C31 P1 C21 C26 67.1(3) . . . . ?
Se1 P1 C21 C26 -54.8(3) . . . . ?
C36 C31 C32 C33 0.6(5) . . . . ?
P1 C31 C32 C33 -179.1(2) . . . . ?
C3 N2 C2 C1 177.5(3) . . . . ?
Se1 N2 C2 C1 2.0(3) . . . . ?
N1 C1 C2 N2 -1.9(5) . . . . ?
C13 C12 C11 C16 0.1(5) . . . . ?
C13 C12 C11 P1 -176.8(3) . . . . ?
C21 P1 C11 C16 -90.0(3) . . . . ?
C31 P1 C11 C16 27.7(3) . . . . ?
Se1 P1 C11 C16 155.0(2) . . . . ?
C21 P1 C11 C12 86.8(3) . . . . ?
C31 P1 C11 C12 -155.4(3) . . . . ?
Se1 P1 C11 C12 -28.2(3) . . . . ?
C22 C21 C26 C25 1.2(5) . . . . ?
P1 C21 C26 C25 178.9(3) . . . . ?
C33 C34 C35 C36 1.6(6) . . . . ?
C31 C36 C35 C34 -0.5(5) . . . . ?
C14 C15 C16 C11 0.2(5) . . . . ?
C12 C11 C16 C15 -0.5(5) . . . . ?
P1 C11 C16 C15 176.4(3) . . . . ?
C35 C34 C33 C32 -1.6(5) . . . . ?
C31 C32 C33 C34 0.5(5) . . . . ?
C26 C21 C22 C23 -1.2(5) . . . . ?
P1 C21 C22 C23 -178.8(3) . . . . ?
C16 C15 C14 C13 0.5(5) . . . . ?
C11 C12 C13 C14 0.6(5) . . . . ?
C15 C14 C13 C12 -0.9(6) . . . . ?
C21 C22 C23 C24 1.2(5) . . . . ?
C25 C24 C23 C22 -1.3(5) . . . . ?
C23 C24 C25 C26 1.3(5) . . . . ?
C21 C26 C25 C24 -1.3(5) . . . . ?
